data_4104150
loop_
_publ_author_name
'Titel Jurca'
'Justin Lummiss'
'Tara J. Burchell'
'Serge I. Gorelsky'
'Darrin S. Richeson'

_publ_section_title
;
 Capturing In+ Monomers in a Neutral Weakly Coordinating Environment
;
_journal_name_full 'Journal of the American Chemical Society'
_journal_page_first 4608
_journal_page_last 4609
_journal_paper_doi 10.1021/ja901128q
_journal_volume 131
_journal_year 2009
_chemical_formula_sum 'C47 H55 N3'
_chemical_formula_weight 661.94
_chemical_name_systematic
; 
 ? 
;
_space_group_IT_number 15
_symmetry_cell_setting monoclinic
_symmetry_space_group_name_Hall '-C 2yc'
_symmetry_space_group_name_H-M 'C 1 2/c 1'
_atom_sites_solution_hydrogens geom
_atom_sites_solution_primary direct
_atom_sites_solution_secondary difmap
_audit_creation_method SHELXL-97
_cell_angle_alpha 90.00
_cell_angle_beta 97.70(4)
_cell_angle_gamma 90.00
_cell_formula_units_Z 4
_cell_length_a 36.34(6)
_cell_length_b 10.129(16)
_cell_length_c 11.281(18)
_cell_measurement_reflns_used 5735
_cell_measurement_temperature 202(2)
_cell_measurement_theta_max 24.57
_cell_measurement_theta_min 2.26
_cell_volume 4115(11)
_computing_cell_refinement 'Bruker SMART'
_computing_data_collection 'Bruker SMART'
_computing_data_reduction 'Bruker SAINT'
_computing_molecular_graphics 'Bruker SHELXTL'
_computing_publication_material 'Bruker SHELXTL'
_computing_structure_refinement 'SHELXL-97 (Sheldrick, 1997)'
_computing_structure_solution 'SHELXS-97 (Sheldrick, 1990)'
_diffrn_ambient_temperature 202(2)
_diffrn_measured_fraction_theta_full 0.989
_diffrn_measured_fraction_theta_max 0.989
_diffrn_measurement_device_type 'CCD area detector'
_diffrn_measurement_method '\omega scans'
_diffrn_radiation_monochromator graphite
_diffrn_radiation_source 'fine-focus sealed tube'
_diffrn_radiation_type MoK\a
_diffrn_radiation_wavelength 0.71073
_diffrn_reflns_av_R_equivalents 0.0786
_diffrn_reflns_av_sigmaI/netI 0.0632
_diffrn_reflns_limit_h_max 42
_diffrn_reflns_limit_h_min -42
_diffrn_reflns_limit_k_max 11
_diffrn_reflns_limit_k_min -11
_diffrn_reflns_limit_l_max 13
_diffrn_reflns_limit_l_min -13
_diffrn_reflns_number 19606
_diffrn_reflns_theta_full 24.85
_diffrn_reflns_theta_max 24.85
_diffrn_reflns_theta_min 2.09
_exptl_absorpt_coefficient_mu 0.062
_exptl_absorpt_correction_T_max 0.9878
_exptl_absorpt_correction_T_min 0.9758
_exptl_absorpt_correction_type multi-scan
_exptl_absorpt_process_details SADABS
_exptl_crystal_colour yellow
_exptl_crystal_density_diffrn 1.068
_exptl_crystal_density_meas ?
_exptl_crystal_density_method 'not measured'
_exptl_crystal_description prism
_exptl_crystal_F_000 1432
_exptl_crystal_size_max 0.40
_exptl_crystal_size_mid 0.20
_exptl_crystal_size_min 0.20
_refine_diff_density_max 0.285
_refine_diff_density_min -0.190
_refine_diff_density_rms 0.043
_refine_ls_extinction_method none
_refine_ls_goodness_of_fit_ref 1.054
_refine_ls_hydrogen_treatment mixed
_refine_ls_matrix_type full
_refine_ls_number_parameters 253
_refine_ls_number_reflns 3525
_refine_ls_number_restraints 96
_refine_ls_restrained_S_all 1.070
_refine_ls_R_factor_all 0.1037
_refine_ls_R_factor_gt 0.0572
_refine_ls_shift/su_max 0.000
_refine_ls_shift/su_mean 0.000
_refine_ls_structure_factor_coef Fsqd
_refine_ls_weighting_details 'calc w=1/[\s^2^(Fo^2^)+(0.0499P)^2^+4.9032P] where P=(Fo^2^+2Fc^2^)/3'
_refine_ls_weighting_scheme calc
_refine_ls_wR_factor_gt 0.1307
_refine_ls_wR_factor_ref 0.1543
_reflns_number_gt 2175
_reflns_number_total 3525
_reflns_threshold_expression >2sigma(I)
_cod_data_source_file ja901128q_si_001.cif
_cod_data_source_block 07026
_cod_depositor_comments
;
The following automatic conversions were performed:

'_exptl_absorpt_correction_type' value 'MULTI-SCAN' changed to
'multi-scan' according to the built-in table from CIF Core dictionary
named 'cif_core.dic' version 2.4.1 from 2010-06-29.

Automatic conversion script
Id: cif_fix_values 1715 2011-07-08 13:25:40Z adriana 

The following automatic conversions were performed:

'_exptl_crystal_density_meas' value 'n/a' was changed to '?' - the
value is perceived as not measured.

Automatic conversion script
Id: cif_fix_values 3008 2015-01-20 13:52:24Z robertas 
;
_cod_database_code 4104150

loop_
_symmetry_equiv_pos_as_xyz
'x, y, z'
'-x, y, -z+1/2'
'x+1/2, y+1/2, z'
'-x+1/2, y+1/2, -z+1/2'
'-x, -y, -z'
'x, -y, z-1/2'
'-x+1/2, -y+1/2, -z'
'x+1/2, -y+1/2, z-1/2'

loop_
_atom_site_label
_atom_site_type_symbol
_atom_site_fract_x
_atom_site_fract_y
_atom_site_fract_z
_atom_site_U_iso_or_equiv
_atom_site_adp_type
_atom_site_occupancy
_atom_site_symmetry_multiplicity
_atom_site_calc_flag
_atom_site_refinement_flags
_atom_site_disorder_assembly
_atom_site_disorder_group
C1 C 0.4672(6) 0.139(2) 0.2233(11) 0.037(3) Uani 0.50 1 d PU A 1
C2 C 0.4658(2) 0.0028(8) 0.2040(8) 0.058(2) Uani 0.50 1 d PU A 1
H2 H 0.4427 -0.0419 0.1896 0.069 Uiso 0.50 1 calc PR A 1
C1A C 0.4684(6) 0.139(2) 0.2591(11) 0.035(3) Uani 0.50 1 d PU A 2
C2A C 0.4676(2) 0.0038(8) 0.2799(8) 0.056(2) Uani 0.50 1 d PU . 2
H2A H 0.4448 -0.0405 0.2846 0.068 Uiso 0.50 1 calc PR . 2
C3 C 0.4988(3) -0.0656(6) 0.2064(7) 0.069(2) Uani 0.50 1 d PU . .
H3 H 0.4986(16) -0.174(5) 0.195(4) 0.056(17) Uiso 0.50 1 d P . .
N1 N 0.5000 0.2061(3) 0.2500 0.0348(7) Uani 1 2 d SU . .
N2 N 0.40206(5) 0.1516(2) 0.19588(18) 0.0326(5) Uani 1 1 d . A .
C4 C 0.43224(7) 0.2181(2) 0.2280(2) 0.0323(6) Uani 1 1 d . . .
C5 C 0.43588(6) 0.3648(2) 0.2484(2) 0.0296(6) Uani 1 1 d . A .
C6 C 0.45392(7) 0.4137(3) 0.3564(3) 0.0448(7) Uani 1 1 d . . .
H6A H 0.4648 0.3542 0.4162 0.054 Uiso 1 1 calc R A .
C7 C 0.45614(9) 0.5493(3) 0.3772(3) 0.0601(9) Uani 1 1 d . A .
H7A H 0.4683 0.5818 0.4513 0.072 Uiso 1 1 calc R . .
C8 C 0.44070(9) 0.6368(3) 0.2904(4) 0.0683(11) Uani 1 1 d . . .
H8A H 0.4419 0.7291 0.3050 0.082 Uiso 1 1 calc R A .
C9 C 0.42356(9) 0.5893(3) 0.1827(4) 0.0636(10) Uani 1 1 d . A .
H9A H 0.4134 0.6493 0.1223 0.076 Uiso 1 1 calc R . .
C10 C 0.42097(8) 0.4539(3) 0.1614(3) 0.0440(7) Uani 1 1 d . . .
H10A H 0.4089 0.4223 0.0869 0.053 Uiso 1 1 calc R A .
C11 C 0.36512(6) 0.2048(2) 0.1817(2) 0.0267(6) Uani 1 1 d . . .
C12 C 0.33842(6) 0.1551(2) 0.0895(2) 0.0269(6) Uani 1 1 d . A .
C13 C 0.30196(7) 0.2028(2) 0.0881(2) 0.0313(6) Uani 1 1 d . . .
H13A H 0.2832 0.1716 0.0278 0.038 Uiso 1 1 calc R A .
C14 C 0.29216(6) 0.2934(2) 0.1710(2) 0.0304(6) Uani 1 1 d . A .
H14A H 0.2671 0.3226 0.1654 0.036 Uiso 1 1 calc R . .
C15 C 0.31846(6) 0.3425(2) 0.2625(2) 0.0268(6) Uani 1 1 d . . .
C16 C 0.35476(6) 0.2954(2) 0.2661(2) 0.0268(6) Uani 1 1 d . A .
H16A H 0.3732 0.3256 0.3279 0.032 Uiso 1 1 calc R . .
C17 C 0.34779(7) 0.0528(3) -0.0044(2) 0.0343(6) Uani 1 1 d . . .
C18 C 0.31401(8) 0.0252(3) -0.1014(2) 0.0461(8) Uani 1 1 d . A .
H18A H 0.3064 0.1074 -0.1436 0.069 Uiso 1 1 calc R . .
H18B H 0.2933 -0.0091 -0.0630 0.069 Uiso 1 1 calc R . .
H18C H 0.3210 -0.0400 -0.1585 0.069 Uiso 1 1 calc R . .
C19 C 0.37986(8) 0.1038(3) -0.0702(3) 0.0505(8) Uani 1 1 d . A .
H19A H 0.3724 0.1867 -0.1112 0.076 Uiso 1 1 calc R . .
H19B H 0.3854 0.0379 -0.1289 0.076 Uiso 1 1 calc R . .
H19C H 0.4020 0.1188 -0.0119 0.076 Uiso 1 1 calc R . .
C20 C 0.35874(9) -0.0802(3) 0.0578(3) 0.0510(8) Uani 1 1 d . A .
H20A H 0.3645 -0.1446 -0.0019 0.076 Uiso 1 1 calc R . .
H20B H 0.3380 -0.1130 0.0970 0.076 Uiso 1 1 calc R . .
H20C H 0.3806 -0.0674 0.1177 0.076 Uiso 1 1 calc R . .
C21 C 0.30729(7) 0.4448(3) 0.3522(2) 0.0339(6) Uani 1 1 d . A .
C22 C 0.33987(8) 0.4811(3) 0.4485(3) 0.0490(8) Uani 1 1 d . . .
H22A H 0.3605 0.5160 0.4099 0.074 Uiso 1 1 calc R A .
H22B H 0.3481 0.4023 0.4949 0.074 Uiso 1 1 calc R . .
H22C H 0.3318 0.5483 0.5019 0.074 Uiso 1 1 calc R . .
C23 C 0.27549(9) 0.3893(3) 0.4157(3) 0.0609(9) Uani 1 1 d . . .
H23A H 0.2544 0.3655 0.3558 0.091 Uiso 1 1 calc R A .
H23B H 0.2676 0.4564 0.4696 0.091 Uiso 1 1 calc R . .
H23C H 0.2842 0.3108 0.4618 0.091 Uiso 1 1 calc R . .
C24 C 0.29374(9) 0.5715(3) 0.2840(3) 0.0577(9) Uani 1 1 d . . .
H24A H 0.3137 0.6070 0.2431 0.087 Uiso 1 1 calc R A .
H24B H 0.2867 0.6371 0.3406 0.087 Uiso 1 1 calc R . .
H24C H 0.2722 0.5507 0.2249 0.087 Uiso 1 1 calc R . .

loop_
_atom_site_aniso_label
_atom_site_aniso_U_11
_atom_site_aniso_U_22
_atom_site_aniso_U_33
_atom_site_aniso_U_23
_atom_site_aniso_U_13
_atom_site_aniso_U_12
C1 0.021(4) 0.033(4) 0.058(6) -0.003(6) 0.005(5) -0.003(3)
C2 0.027(3) 0.036(4) 0.110(5) -0.014(4) 0.006(4) -0.001(3)
C1A 0.022(4) 0.030(4) 0.055(6) 0.004(5) 0.011(5) -0.002(3)
C2A 0.028(3) 0.035(4) 0.105(5) 0.011(4) 0.006(4) -0.002(3)
C3 0.033(3) 0.035(3) 0.138(7) -0.015(3) 0.008(6) 0.001(3)
N1 0.0203(15) 0.0293(17) 0.055(2) 0.000 0.0059(14) 0.000
N2 0.0224(11) 0.0316(12) 0.0447(13) -0.0029(10) 0.0079(9) -0.0013(9)
C4 0.0213(13) 0.0326(15) 0.0440(16) -0.0004(12) 0.0075(11) 0.0004(11)
C5 0.0165(12) 0.0301(14) 0.0427(15) 0.0003(12) 0.0057(11) -0.0002(10)
C6 0.0336(16) 0.0444(18) 0.0552(19) -0.0064(15) 0.0018(13) -0.0005(13)
C7 0.0454(19) 0.051(2) 0.083(3) -0.0274(19) 0.0059(17) -0.0073(16)
C8 0.046(2) 0.0313(19) 0.130(4) -0.017(2) 0.020(2) -0.0053(15)
C9 0.048(2) 0.0361(19) 0.106(3) 0.024(2) 0.0071(19) 0.0033(16)
C10 0.0377(16) 0.0403(18) 0.0528(18) 0.0080(14) 0.0014(14) -0.0021(13)
C11 0.0242(13) 0.0234(13) 0.0333(14) 0.0018(11) 0.0071(11) 0.0001(11)
C12 0.0286(14) 0.0224(13) 0.0305(13) 0.0000(11) 0.0072(11) -0.0044(11)
C13 0.0286(14) 0.0336(15) 0.0310(14) -0.0015(12) 0.0018(11) -0.0036(11)
C14 0.0198(13) 0.0351(15) 0.0364(14) -0.0013(12) 0.0046(11) 0.0014(11)
C15 0.0246(13) 0.0272(14) 0.0290(13) 0.0019(11) 0.0048(11) -0.0013(11)
C16 0.0226(13) 0.0271(14) 0.0306(14) -0.0012(11) 0.0025(10) -0.0048(11)
C17 0.0367(15) 0.0313(15) 0.0357(15) -0.0052(12) 0.0084(12) -0.0014(12)
C18 0.0520(18) 0.0450(18) 0.0411(17) -0.0149(14) 0.0058(14) 0.0013(14)
C19 0.0530(19) 0.060(2) 0.0421(17) -0.0107(15) 0.0193(14) -0.0020(15)
C20 0.066(2) 0.0347(17) 0.0508(18) -0.0102(14) 0.0013(15) 0.0033(15)
C21 0.0302(14) 0.0368(16) 0.0352(15) -0.0060(12) 0.0061(12) 0.0060(12)
C22 0.0479(18) 0.0515(19) 0.0462(18) -0.0201(15) 0.0011(14) 0.0097(15)
C23 0.052(2) 0.079(2) 0.056(2) -0.0176(18) 0.0262(16) -0.0022(17)
C24 0.072(2) 0.0423(19) 0.057(2) -0.0086(16) 0.0023(17) 0.0200(16)

loop_
_atom_type_symbol
_atom_type_description
_atom_type_scat_dispersion_real
_atom_type_scat_dispersion_imag
_atom_type_scat_source
C C 0.0033 0.0016 'International Tables Vol C Tables 4.2.6.8 and 6.1.1.4'
H H 0.0000 0.0000 'International Tables Vol C Tables 4.2.6.8 and 6.1.1.4'
N N 0.0061 0.0033 'International Tables Vol C Tables 4.2.6.8 and 6.1.1.4'

loop_
_geom_angle_atom_site_label_1
_geom_angle_atom_site_label_2
_geom_angle_atom_site_label_3
_geom_angle
_geom_angle_site_symmetry_1
_geom_angle_site_symmetry_3
N1 C1 C2 122.3(17) . .
N1 C1 C4 116.2(15) . .
C2 C1 C4 121.2(15) . .
C3 C2 C1 118.7(11) . .
N1 C1A C2A 123.1(17) . .
N1 C1A C4 115.3(15) . .
C2A C1A C4 121.1(15) . .
C1A C2A C3 118.5(11) . 2_655
C2 C3 C2A 119.5(5) . 2_655
C2 C3 C2 113.4(7) . 2_655
C2A C3 C2 30.4(4) 2_655 2_655
C1A N1 C1A 119.4(19) . 2_655
C1A N1 C1 117.2(4) . 2_655
C1A N1 C1 16.9(10) 2_655 2_655
C1A N1 C1 16.9(10) . .
C1A N1 C1 117.2(4) 2_655 .
C1 N1 C1 120.7(19) 2_655 .
C4 N2 C11 125.4(2) . .
N2 C4 C5 127.5(2) . .
N2 C4 C1 113.5(9) . .
C5 C4 C1 118.2(9) . .
N2 C4 C1A 117.1(9) . .
C5 C4 C1A 115.2(8) . .
C1 C4 C1A 15.0(9) . .
C10 C5 C6 118.6(3) . .
C10 C5 C4 121.0(3) . .
C6 C5 C4 120.3(2) . .
C7 C6 C5 120.4(3) . .
C8 C7 C6 120.2(3) . .
C9 C8 C7 119.7(3) . .
C8 C9 C10 120.5(3) . .
C5 C10 C9 120.5(3) . .
C16 C11 C12 120.6(2) . .
C16 C11 N2 120.0(2) . .
C12 C11 N2 119.1(2) . .
C13 C12 C11 115.9(2) . .
C13 C12 C17 120.9(2) . .
C11 C12 C17 123.2(2) . .
C14 C13 C12 123.0(2) . .
C13 C14 C15 121.3(2) . .
C16 C15 C14 116.6(2) . .
C16 C15 C21 122.8(2) . .
C14 C15 C21 120.6(2) . .
C15 C16 C11 122.6(2) . .
C20 C17 C19 110.0(2) . .
C20 C17 C12 109.8(2) . .
C19 C17 C12 110.6(2) . .
C20 C17 C18 107.0(2) . .
C19 C17 C18 107.2(2) . .
C12 C17 C18 112.0(2) . .
C22 C21 C15 112.2(2) . .
C22 C21 C24 108.5(2) . .
C15 C21 C24 109.1(2) . .
C22 C21 C23 108.2(3) . .
C15 C21 C23 109.8(2) . .
C24 C21 C23 109.0(2) . .

loop_
_geom_bond_atom_site_label_1
_geom_bond_atom_site_label_2
_geom_bond_distance
_geom_bond_site_symmetry_2
C1 N1 1.37(2) .
C1 C2 1.40(2) .
C1 C4 1.51(2) .
C2 C3 1.382(12) .
C1A N1 1.35(2) .
C1A C2A 1.39(2) .
C1A C4 1.54(2) .
C2A C3 1.398(12) 2_655
C3 C2A 1.398(12) 2_655
C3 C2 1.675(12) 2_655
N1 C1A 1.35(2) 2_655
N1 C1 1.37(2) 2_655
N2 C4 1.297(3) .
N2 C11 1.436(4) .
C4 C5 1.506(4) .
C5 C10 1.389(4) .
C5 C6 1.396(4) .
C6 C7 1.394(5) .
C7 C8 1.383(5) .
C8 C9 1.376(5) .
C9 C10 1.393(5) .
C11 C16 1.409(4) .
C11 C12 1.417(4) .
C12 C13 1.409(4) .
C12 C17 1.552(4) .
C13 C14 1.390(4) .
C14 C15 1.401(4) .
C15 C16 1.399(4) .
C15 C21 1.540(4) .
C17 C20 1.547(4) .
C17 C19 1.551(4) .
C17 C18 1.556(4) .
C21 C22 1.540(4) .
C21 C24 1.542(4) .
C21 C23 1.545(4) .
